data_7240443
loop_
_publ_author_name
'Hadian, Mojgan'
'Shaabani, Shabnam'
'Patil, Pravin'
'Shishkina, Svitlana V.'
'B\"oltz, Harry'
'D\"omling, Alexander'

_publ_section_title
;
 Sustainability by design: automated nanoscale 2,3,4-trisubstituted
 quinazoline diversity
;
_journal_issue 8
_journal_name_full 'Green Chemistry'
_journal_page_first 2459
_journal_page_last 2467
_journal_paper_doi 10.1039/D0GC00363H
_journal_volume 22
_journal_year 2020
_chemical_formula_sum 'C11 H11 N O4 S'
_chemical_formula_weight 253.27
_space_group_crystal_system orthorhombic
_space_group_IT_number 33
_space_group_name_Hall 'P 2c -2n'
_space_group_name_H-M_alt 'P n a 21'
_atom_sites_solution_hydrogens geom
_audit_creation_method SHELXL-2016/6
_audit_update_record
;
2019-11-29 deposited with the CCDC.	2020-02-21 downloaded from the CCDC.
;
_cell_angle_alpha 90
_cell_angle_beta 90
_cell_angle_gamma 90
_cell_formula_units_Z 8
_cell_length_a 38.544(4)
_cell_length_b 5.1102(9)
_cell_length_c 11.6487(18)
_cell_measurement_reflns_used 1801
_cell_measurement_temperature 293(2)
_cell_measurement_theta_max 20.490
_cell_measurement_theta_min 3.622
_cell_volume 2294.4(6)
_computing_structure_refinement 'SHELXL-2016/6 (Sheldrick, 2016)'
_computing_structure_solution 'SHELXT 2014/5 (Sheldrick, 2014)'
_diffrn_ambient_temperature 293(2)
_diffrn_detector_area_resol_mean 16.1827
_diffrn_measured_fraction_theta_full 0.998
_diffrn_measured_fraction_theta_max 0.999
_diffrn_measurement_device_type 'Xcalibur, Sapphire3'
_diffrn_measurement_method '\w scans'
_diffrn_radiation_type MoK\a
_diffrn_radiation_wavelength 0.71073
_diffrn_reflns_av_R_equivalents 0.1215
_diffrn_reflns_av_unetI/netI 0.1042
_diffrn_reflns_Laue_measured_fraction_full 0.998
_diffrn_reflns_Laue_measured_fraction_max 0.999
_diffrn_reflns_limit_h_max 54
_diffrn_reflns_limit_h_min -54
_diffrn_reflns_limit_k_max 7
_diffrn_reflns_limit_k_min -7
_diffrn_reflns_limit_l_max 12
_diffrn_reflns_limit_l_min -16
_diffrn_reflns_number 22235
_diffrn_reflns_point_group_measured_fraction_full 0.864
_diffrn_reflns_point_group_measured_fraction_max 0.862
_diffrn_reflns_theta_full 25.242
_diffrn_reflns_theta_max 29.998
_diffrn_reflns_theta_min 3.171
_diffrn_source 'Enhance (Mo) X-ray Source'
_exptl_absorpt_coefficient_mu 0.284
_exptl_absorpt_correction_T_max 1.00000
_exptl_absorpt_correction_T_min 0.68438
_exptl_absorpt_correction_type multi-scan
_exptl_absorpt_process_details
;
CrysAlisPro 1.171.39.46 (Rigaku Oxford Diffraction, 2018)
Empirical absorption correction using spherical harmonics,
 implemented in SCALE3 ABSPACK scaling algorithm.
;
_exptl_crystal_colour colorless
_exptl_crystal_density_diffrn 1.466
_exptl_crystal_description parallelepiped
_exptl_crystal_F_000 1056
_exptl_crystal_size_max 0.200
_exptl_crystal_size_mid 0.200
_exptl_crystal_size_min 0.190
_refine_diff_density_max 0.623
_refine_diff_density_min -0.338
_refine_diff_density_rms 0.067
_refine_ls_abs_structure_details
;
 Flack x determined using 647 quotients [(I+)-(I-)]/[(I+)+(I-)]
 (Parsons, Flack and Wagner, Acta Cryst. B69 (2013) 249-259).
;
_refine_ls_abs_structure_Flack 0.34(13)
_refine_ls_extinction_method none
_refine_ls_goodness_of_fit_ref 0.934
_refine_ls_hydrogen_treatment constr
_refine_ls_matrix_type full
_refine_ls_number_parameters 309
_refine_ls_number_reflns 5762
_refine_ls_number_restraints 1
_refine_ls_restrained_S_all 0.934
_refine_ls_R_factor_all 0.1406
_refine_ls_R_factor_gt 0.0712
_refine_ls_shift/su_max 0.000
_refine_ls_shift/su_mean 0.000
_refine_ls_structure_factor_coef Fsqd
_refine_ls_weighting_details 'w=1/[\s^2^(Fo^2^)+(0.0925P)^2^] where P=(Fo^2^+2Fc^2^)/3'
_refine_ls_weighting_scheme calc
_refine_ls_wR_factor_gt 0.1668
_refine_ls_wR_factor_ref 0.2128
_reflns_Friedel_coverage 0.651
_reflns_Friedel_fraction_full 0.715
_reflns_Friedel_fraction_max 0.713
_reflns_number_gt 2728
_reflns_number_total 5762
_reflns_threshold_expression 'I > 2\s(I)'
_cod_data_source_file d0gc00363h2.cif
_cod_data_source_block add23
_cod_depositor_comments 'Adding full bibliography for 7240443--7240446.cif.'
_cod_database_code 7240443
_shelx_shelxl_version_number 2016/6
_shelx_space_group_comment
;
The symmetry employed for this shelxl refinement is uniquely defined
by the following loop, which should always be used as a source of
symmetry information in preference to the above space-group names.
They are only intended as comments.
;
_shelx_estimated_absorpt_t_min 0.945
_shelx_estimated_absorpt_t_max 0.948

loop_
_space_group_symop_operation_xyz
'x, y, z'
'-x, -y, z+1/2'
'x+1/2, -y+1/2, z'
'-x+1/2, y+1/2, z+1/2'

loop_
_atom_site_label
_atom_site_type_symbol
_atom_site_fract_x
_atom_site_fract_y
_atom_site_fract_z
_atom_site_U_iso_or_equiv
_atom_site_adp_type
_atom_site_occupancy
_atom_site_site_symmetry_order
_atom_site_calc_flag
_atom_site_refinement_flags_posn
_atom_site_refinement_flags_adp
_atom_site_refinement_flags_occupancy
_atom_site_disorder_assembly
_atom_site_disorder_group
S1A S 0.29573(5) 0.0938(3) 0.1809(2) 0.0671(6) Uani 1 1 d . . . . .
O1A O 0.36764(18) 0.2639(11) 0.3548(5) 0.0802(16) Uani 1 1 d . . . . .
O2A O 0.33169(13) 0.6618(10) -0.0140(5) 0.0658(13) Uani 1 1 d . . . . .
O3A O 0.25258(19) 0.0052(14) 0.3796(9) 0.131(4) Uani 1 1 d . . . . .
O4A O 0.21739(16) 0.3353(10) 0.3481(6) 0.0799(17) Uani 1 1 d . . . . .
H4OA H 0.206904 0.274878 0.403331 0.120 Uiso 1 1 calc R U . . .
N1A N 0.35374(15) 0.4908(9) 0.1501(5) 0.0525(13) Uani 1 1 d . . . . .
H1NA H 0.350179 0.370280 0.200258 0.063 Uiso 1 1 calc R U . . .
C1A C 0.38172(17) 0.6580(12) 0.1728(6) 0.0525(15) Uani 1 1 d . . . . .
C2A C 0.39214(19) 0.8526(14) 0.0986(8) 0.0630(18) Uani 1 1 d . . . . .
H2A H 0.380325 0.877787 0.029861 0.076 Uiso 1 1 calc R U . . .
C3A C 0.4203(2) 1.0121(15) 0.1260(9) 0.070(2) Uani 1 1 d . . . . .
H3A H 0.426450 1.148195 0.076976 0.084 Uiso 1 1 calc R U . . .
C4A C 0.4391(2) 0.9705(16) 0.2244(9) 0.078(2) Uani 1 1 d . . . . .
H4A H 0.458317 1.073855 0.241212 0.093 Uiso 1 1 calc R U . . .
C5A C 0.4291(2) 0.7738(14) 0.2977(8) 0.069(2) Uani 1 1 d . . . . .
H5A H 0.441940 0.746877 0.364299 0.083 Uiso 1 1 calc R U . . .
C6A C 0.40071(17) 0.6133(13) 0.2767(7) 0.0570(16) Uani 1 1 d . . . . .
C7A C 0.3918(2) 0.4154(17) 0.3600(7) 0.073(2) Uani 1 1 d . . . . .
H7A H 0.406094 0.402577 0.424193 0.087 Uiso 1 1 calc R U . . .
C8A C 0.33194(17) 0.4928(12) 0.0616(6) 0.0486(15) Uani 1 1 d . . . . .
C9A C 0.3068(2) 0.2669(15) 0.0520(7) 0.066(2) Uani 1 1 d . . . . .
H9AA H 0.316408 0.141600 -0.001841 0.079 Uiso 1 1 calc R U . . .
H9AB H 0.285463 0.333113 0.018619 0.079 Uiso 1 1 calc R U . . .
C10A C 0.2696(3) 0.3388(16) 0.2487(10) 0.097(3) Uani 1 1 d . . . . .
H10A H 0.284314 0.466712 0.286168 0.116 Uiso 1 1 calc R U . . .
H10B H 0.255665 0.428613 0.191562 0.116 Uiso 1 1 calc R U . . .
C11A C 0.2464(2) 0.2116(16) 0.3352(9) 0.075(2) Uani 1 1 d . . . . .
S1B S 0.47817(4) 0.5036(3) 0.78208(18) 0.0508(4) Uani 1 1 d . . . . .
O1B O 0.39282(19) 0.2477(11) 0.8289(6) 0.0875(19) Uani 1 1 d . . . . .
O2B O 0.42662(12) 1.0087(8) 0.5865(4) 0.0572(12) Uani 1 1 d . . . . .
O3B O 0.49532(16) 1.0268(9) 0.9542(5) 0.0662(14) Uani 1 1 d . . . . .
O4B O 0.52352(13) 0.6777(8) 1.0149(4) 0.0580(12) Uani 1 1 d . . . . .
H4OB H 0.538969 0.785166 1.025816 0.087 Uiso 1 1 calc R U . . .
N1B N 0.40783(14) 0.6451(9) 0.6798(5) 0.0545(13) Uani 1 1 d . . . . .
H1NB H 0.414680 0.523703 0.725635 0.065 Uiso 1 1 calc R U . . .
C1B C 0.37304(18) 0.6266(12) 0.6449(6) 0.0526(16) Uani 1 1 d . . . . .
C2B C 0.3590(2) 0.7897(14) 0.5606(7) 0.0641(19) Uani 1 1 d . . . . .
H2B H 0.372509 0.920769 0.527741 0.077 Uiso 1 1 calc R U . . .
C3B C 0.3252(2) 0.7553(17) 0.5263(9) 0.076(2) Uani 1 1 d . . . . .
H3B H 0.315866 0.865306 0.470629 0.091 Uiso 1 1 calc R U . . .
C4B C 0.3050(2) 0.563(2) 0.5725(10) 0.091(3) Uani 1 1 d . . . . .
H4B H 0.282246 0.541756 0.547277 0.109 Uiso 1 1 calc R U . . .
C5B C 0.3181(2) 0.4008(18) 0.6564(10) 0.081(3) Uani 1 1 d . . . . .
H5B H 0.304003 0.272200 0.688242 0.097 Uiso 1 1 calc R U . . .
C6B C 0.3525(2) 0.4269(13) 0.6943(7) 0.0640(19) Uani 1 1 d . . . . .
C7B C 0.3648(3) 0.2513(15) 0.7832(9) 0.078(3) Uani 1 1 d . . . . .
H7B H 0.349071 0.125677 0.808154 0.094 Uiso 1 1 calc R U . . .
C8B C 0.43189(18) 0.8231(11) 0.6526(6) 0.0498(15) Uani 1 1 d . . . . .
C9B C 0.46805(17) 0.7909(11) 0.6993(6) 0.0506(15) Uani 1 1 d . . . . .
H9BA H 0.473030 0.942230 0.746806 0.061 Uiso 1 1 calc R U . . .
H9BB H 0.483957 0.796513 0.634836 0.061 Uiso 1 1 calc R U . . .
C10B C 0.46913(18) 0.6130(12) 0.9268(6) 0.0510(15) Uani 1 1 d . . . . .
H10C H 0.446932 0.702403 0.928686 0.061 Uiso 1 1 calc R U . . .
H10D H 0.467803 0.463201 0.977758 0.061 Uiso 1 1 calc R U . . .
C11B C 0.49689(19) 0.7933(11) 0.9666(6) 0.0477(14) Uani 1 1 d . . . . .

loop_
_atom_site_aniso_label
_atom_site_aniso_U_11
_atom_site_aniso_U_22
_atom_site_aniso_U_33
_atom_site_aniso_U_23
_atom_site_aniso_U_13
_atom_site_aniso_U_12
S1A 0.0557(10) 0.0548(9) 0.0909(14) 0.0099(10) 0.0066(11) -0.0024(8)
O1A 0.083(4) 0.082(3) 0.075(4) 0.018(3) -0.001(3) 0.006(3)
O2A 0.057(3) 0.072(3) 0.069(3) 0.013(3) -0.012(3) -0.007(2)
O3A 0.066(5) 0.144(6) 0.184(9) 0.087(7) 0.036(5) 0.021(4)
O4A 0.081(4) 0.064(3) 0.094(4) 0.009(3) 0.032(4) 0.010(3)
N1A 0.046(3) 0.054(3) 0.058(3) 0.008(3) -0.006(3) 0.000(2)
C1A 0.040(3) 0.057(3) 0.061(4) -0.001(3) 0.002(3) 0.003(3)
C2A 0.042(4) 0.068(4) 0.080(5) 0.003(4) -0.003(4) -0.003(3)
C3A 0.052(5) 0.069(5) 0.087(6) -0.002(4) 0.013(4) -0.001(4)
C4A 0.051(5) 0.078(5) 0.104(7) -0.019(5) -0.002(5) -0.009(4)
C5A 0.047(4) 0.082(4) 0.080(5) -0.026(4) -0.015(4) 0.010(4)
C6A 0.039(3) 0.070(4) 0.062(4) -0.013(4) -0.003(3) 0.014(3)
C7A 0.072(6) 0.088(5) 0.057(4) 0.001(4) -0.007(4) 0.029(5)
C8A 0.044(4) 0.051(3) 0.051(4) -0.007(3) -0.001(3) 0.004(3)
C9A 0.062(5) 0.065(4) 0.071(6) 0.001(4) 0.000(4) -0.016(4)
C10A 0.089(7) 0.079(5) 0.122(8) 0.005(5) 0.046(7) -0.005(5)
C11A 0.057(5) 0.068(5) 0.101(7) 0.009(4) 0.021(5) -0.003(4)
S1B 0.0574(9) 0.0409(7) 0.0542(8) -0.0035(6) -0.0065(8) 0.0029(7)
O1B 0.090(5) 0.085(4) 0.088(4) 0.025(3) 0.009(4) -0.012(4)
O2B 0.048(3) 0.055(3) 0.068(3) 0.019(2) -0.002(2) -0.001(2)
O3B 0.077(4) 0.048(3) 0.074(3) 0.002(2) -0.021(3) -0.004(2)
O4B 0.060(3) 0.048(2) 0.066(3) 0.002(2) -0.019(3) -0.001(2)
N1B 0.052(3) 0.046(3) 0.066(4) 0.009(3) -0.003(3) -0.006(2)
C1B 0.049(4) 0.049(3) 0.060(4) -0.006(3) 0.004(3) -0.003(3)
C2B 0.049(4) 0.061(4) 0.082(6) -0.001(4) -0.006(4) 0.001(3)
C3B 0.052(5) 0.079(5) 0.095(6) -0.012(4) -0.016(4) 0.008(4)
C4B 0.045(5) 0.112(7) 0.116(8) -0.025(7) -0.006(5) 0.000(5)
C5B 0.054(5) 0.084(5) 0.104(7) -0.020(5) 0.018(5) -0.014(4)
C6B 0.057(4) 0.056(4) 0.079(5) -0.012(4) 0.014(4) -0.009(3)
C7B 0.084(7) 0.065(4) 0.085(6) -0.003(4) 0.038(6) -0.019(4)
C8B 0.050(4) 0.042(3) 0.057(4) 0.000(3) 0.002(3) -0.003(3)
C9B 0.049(4) 0.050(3) 0.054(4) 0.005(3) -0.006(3) -0.005(3)
C10B 0.055(4) 0.043(3) 0.055(4) -0.006(3) -0.001(3) -0.003(3)
C11B 0.060(4) 0.045(3) 0.039(3) 0.001(3) -0.001(3) -0.005(3)

loop_
_atom_type_symbol
_atom_type_description
_atom_type_scat_dispersion_real
_atom_type_scat_dispersion_imag
_atom_type_scat_source
C C 0.0033 0.0016 'International Tables Vol C Tables 4.2.6.8 and 6.1.1.4'
H H 0.0000 0.0000 'International Tables Vol C Tables 4.2.6.8 and 6.1.1.4'
N N 0.0061 0.0033 'International Tables Vol C Tables 4.2.6.8 and 6.1.1.4'
O O 0.0106 0.0060 'International Tables Vol C Tables 4.2.6.8 and 6.1.1.4'
S S 0.1246 0.1234 'International Tables Vol C Tables 4.2.6.8 and 6.1.1.4'

loop_
_geom_angle_atom_site_label_1
_geom_angle_atom_site_label_2
_geom_angle_atom_site_label_3
_geom_angle
_geom_angle_site_symmetry_1
_geom_angle_site_symmetry_3
_geom_angle_publ_flag
C10A S1A C9A 99.1(4) . . ?
C11A O4A H4OA 109.5 . . ?
C8A N1A C1A 128.9(6) . . ?
C8A N1A H1NA 115.6 . . ?
C1A N1A H1NA 115.6 . . ?
C2A C1A N1A 123.1(7) . . ?
C2A C1A C6A 119.7(6) . . ?
N1A C1A C6A 117.1(6) . . ?
C1A C2A C3A 120.4(8) . . ?
C1A C2A H2A 119.8 . . ?
C3A C2A H2A 119.8 . . ?
C4A C3A C2A 120.7(8) . . ?
C4A C3A H3A 119.6 . . ?
C2A C3A H3A 119.6 . . ?
C3A C4A C5A 119.0(8) . . ?
C3A C4A H4A 120.5 . . ?
C5A C4A H4A 120.5 . . ?
C4A C5A C6A 122.9(8) . . ?
C4A C5A H5A 118.5 . . ?
C6A C5A H5A 118.5 . . ?
C5A C6A C1A 117.2(7) . . ?
C5A C6A C7A 118.8(8) . . ?
C1A C6A C7A 124.0(7) . . ?
O1A C7A C6A 126.5(8) . . ?
O1A C7A H7A 116.7 . . ?
C6A C7A H7A 116.7 . . ?
O2A C8A N1A 124.3(6) . . ?
O2A C8A C9A 118.5(6) . . ?
N1A C8A C9A 117.2(6) . . ?
C8A C9A S1A 117.8(6) . . ?
C8A C9A H9AA 107.9 . . ?
S1A C9A H9AA 107.9 . . ?
C8A C9A H9AB 107.9 . . ?
S1A C9A H9AB 107.9 . . ?
H9AA C9A H9AB 107.2 . . ?
C11A C10A S1A 109.2(6) . . ?
C11A C10A H10A 109.8 . . ?
S1A C10A H10A 109.8 . . ?
C11A C10A H10B 109.8 . . ?
S1A C10A H10B 109.8 . . ?
H10A C10A H10B 108.3 . . ?
O3A C11A O4A 123.4(8) . . ?
O3A C11A C10A 123.8(8) . . ?
O4A C11A C10A 112.4(8) . . ?
C9B S1B C10B 101.9(3) . . ?
C11B O4B H4OB 109.5 . . ?
C8B N1B C1B 129.8(6) . . ?
C8B N1B H1NB 115.1 . . ?
C1B N1B H1NB 115.1 . . ?
C2B C1B N1B 122.2(6) . . ?
C2B C1B C6B 120.0(7) . . ?
N1B C1B C6B 117.7(6) . . ?
C3B C2B C1B 119.6(8) . . ?
C3B C2B H2B 120.2 . . ?
C1B C2B H2B 120.2 . . ?
C4B C3B C2B 121.3(9) . . ?
C4B C3B H3B 119.4 . . ?
C2B C3B H3B 119.4 . . ?
C3B C4B C5B 120.2(9) . . ?
C3B C4B H4B 119.9 . . ?
C5B C4B H4B 119.9 . . ?
C4B C5B C6B 120.8(8) . . ?
C4B C5B H5B 119.6 . . ?
C6B C5B H5B 119.6 . . ?
C5B C6B C1B 118.0(8) . . ?
C5B C6B C7B 118.3(8) . . ?
C1B C6B C7B 123.7(7) . . ?
O1B C7B C6B 128.2(7) . . ?
O1B C7B H7B 115.9 . . ?
C6B C7B H7B 115.9 . . ?
O2B C8B N1B 123.6(6) . . ?
O2B C8B C9B 117.4(6) . . ?
N1B C8B C9B 118.9(6) . . ?
C8B C9B S1B 118.9(5) . . ?
C8B C9B H9BA 107.6 . . ?
S1B C9B H9BA 107.6 . . ?
C8B C9B H9BB 107.6 . . ?
S1B C9B H9BB 107.6 . . ?
H9BA C9B H9BB 107.0 . . ?
C11B C10B S1B 110.1(5) . . ?
C11B C10B H10C 109.6 . . ?
S1B C10B H10C 109.6 . . ?
C11B C10B H10D 109.6 . . ?
S1B C10B H10D 109.6 . . ?
H10C C10B H10D 108.2 . . ?
O3B C11B O4B 122.5(6) . . ?
O3B C11B C10B 122.7(6) . . ?
O4B C11B C10B 114.7(5) . . ?

loop_
_geom_bond_atom_site_label_1
_geom_bond_atom_site_label_2
_geom_bond_distance
_geom_bond_site_symmetry_2
_geom_bond_publ_flag
S1A C10A 1.791(9) . ?
S1A C9A 1.794(8) . ?
O1A C7A 1.213(10) . ?
O2A C8A 1.234(8) . ?
O3A C11A 1.198(9) . ?
O4A C11A 1.295(10) . ?
O4A H4OA 0.8200 . ?
N1A C8A 1.330(8) . ?
N1A C1A 1.401(8) . ?
N1A H1NA 0.8600 . ?
C1A C2A 1.377(10) . ?
C1A C6A 1.433(10) . ?
C2A C3A 1.395(10) . ?
C2A H2A 0.9300 . ?
C3A C4A 1.373(13) . ?
C3A H3A 0.9300 . ?
C4A C5A 1.374(12) . ?
C4A H4A 0.9300 . ?
C5A C6A 1.390(10) . ?
C5A H5A 0.9300 . ?
C6A C7A 1.443(11) . ?
C7A H7A 0.9300 . ?
C8A C9A 1.512(9) . ?
C9A H9AA 0.9700 . ?
C9A H9AB 0.9700 . ?
C10A C11A 1.494(12) . ?
C10A H10A 0.9700 . ?
C10A H10B 0.9700 . ?
S1B C9B 1.799(6) . ?
S1B C10B 1.810(7) . ?
O1B C7B 1.204(11) . ?
O2B C8B 1.239(7) . ?
O3B C11B 1.204(7) . ?
O4B C11B 1.311(8) . ?
O4B H4OB 0.8200 . ?
N1B C8B 1.337(8) . ?
N1B C1B 1.404(9) . ?
N1B H1NB 0.8600 . ?
C1B C2B 1.397(10) . ?
C1B C6B 1.414(10) . ?
C2B C3B 1.376(10) . ?
C2B H2B 0.9300 . ?
C3B C4B 1.363(14) . ?
C3B H3B 0.9300 . ?
C4B C5B 1.379(14) . ?
C4B H4B 0.9300 . ?
C5B C6B 1.404(12) . ?
C5B H5B 0.9300 . ?
C6B C7B 1.450(13) . ?
C7B H7B 0.9300 . ?
C8B C9B 1.505(9) . ?
C9B H9BA 0.9700 . ?
C9B H9BB 0.9700 . ?
C10B C11B 1.486(9) . ?
C10B H10C 0.9700 . ?
C10B H10D 0.9700 . ?

loop_
_geom_hbond_atom_site_label_D
_geom_hbond_atom_site_label_H
_geom_hbond_atom_site_label_A
_geom_hbond_distance_DH
_geom_hbond_distance_HA
_geom_hbond_distance_DA
_geom_hbond_angle_DHA
_geom_hbond_site_symmetry_A
N1A H1NA O1A 0.86 2.00 2.705(8) 138.9 .
N1B H1NB O1B 0.86 2.04 2.734(8) 137.7 .
O4A H4OA O2A 0.82 1.86 2.635(8) 156.2 4_545
O4B H4OB O2B 0.82 1.84 2.638(6) 165.7 2_675

loop_
_geom_torsion_atom_site_label_1
_geom_torsion_atom_site_label_2
_geom_torsion_atom_site_label_3
_geom_torsion_atom_site_label_4
_geom_torsion
_geom_torsion_site_symmetry_1
_geom_torsion_site_symmetry_2
_geom_torsion_site_symmetry_3
_geom_torsion_site_symmetry_4
_geom_torsion_publ_flag
C8A N1A C1A C2A -3.4(11) . . . . ?
C8A N1A C1A C6A 179.0(6) . . . . ?
N1A C1A C2A C3A -179.7(7) . . . . ?
C6A C1A C2A C3A -2.2(11) . . . . ?
C1A C2A C3A C4A 3.0(12) . . . . ?
C2A C3A C4A C5A -2.0(12) . . . . ?
C3A C4A C5A C6A 0.1(12) . . . . ?
C4A C5A C6A C1A 0.6(11) . . . . ?
C4A C5A C6A C7A -178.7(7) . . . . ?
C2A C1A C6A C5A 0.4(10) . . . . ?
N1A C1A C6A C5A 178.1(6) . . . . ?
C2A C1A C6A C7A 179.8(7) . . . . ?
N1A C1A C6A C7A -2.6(9) . . . . ?
C5A C6A C7A O1A 178.8(8) . . . . ?
C1A C6A C7A O1A -0.5(12) . . . . ?
C1A N1A C8A O2A -5.2(11) . . . . ?
C1A N1A C8A C9A 172.6(7) . . . . ?
O2A C8A C9A S1A -157.6(6) . . . . ?
N1A C8A C9A S1A 24.5(9) . . . . ?
C10A S1A C9A C8A 71.4(8) . . . . ?
C9A S1A C10A C11A 158.7(8) . . . . ?
S1A C10A C11A O3A 23.6(14) . . . . ?
S1A C10A C11A O4A -149.7(7) . . . . ?
C8B N1B C1B C2B 7.6(11) . . . . ?
C8B N1B C1B C6B -175.2(7) . . . . ?
N1B C1B C2B C3B 177.3(7) . . . . ?
C6B C1B C2B C3B 0.2(11) . . . . ?
C1B C2B C3B C4B -0.5(13) . . . . ?
C2B C3B C4B C5B 1.0(15) . . . . ?
C3B C4B C5B C6B -1.1(15) . . . . ?
C4B C5B C6B C1B 0.7(12) . . . . ?
C4B C5B C6B C7B 179.7(8) . . . . ?
C2B C1B C6B C5B -0.3(11) . . . . ?
N1B C1B C6B C5B -177.5(7) . . . . ?
C2B C1B C6B C7B -179.2(7) . . . . ?
N1B C1B C6B C7B 3.6(10) . . . . ?
C5B C6B C7B O1B -177.7(9) . . . . ?
C1B C6B C7B O1B 1.1(13) . . . . ?
C1B N1B C8B O2B -1.1(12) . . . . ?
C1B N1B C8B C9B -177.8(6) . . . . ?
O2B C8B C9B S1B -172.9(5) . . . . ?
N1B C8B C9B S1B 4.0(9) . . . . ?
C10B S1B C9B C8B -91.7(6) . . . . ?
C9B S1B C10B C11B -74.0(5) . . . . ?
S1B C10B C11B O3B 91.3(8) . . . . ?
S1B C10B C11B O4B -87.7(6) . . . . ?
